data_4123916
loop_
_publ_author_name
'Liu, Dahuan'
'Liu, Tian-Fu'
'Chen, Ying-Pin'
'Zou, Lanfang'
'Feng, Dawei'
'Wang, Kecheng'
'Zhang, Qiang'
'Yuan, Shuai'
'Zhong, Chongli'
'Zhou, Hong-Cai'

_publ_section_title
;
 A Reversible Crystallinity-Preserving Phase Transition in Metal-Organic
 Frameworks: Discovery, Mechanistic Studies, and Potential Applications.
;
_journal_issue 24
_journal_name_full 'Journal of the American Chemical Society'
_journal_page_first 7740
_journal_page_last 7746
_journal_paper_doi 10.1021/jacs.5b02999
_journal_volume 137
_journal_year 2015
_chemical_formula_moiety '(Cd4 Cl O4) [(C48 H24 N20 (Mn0.2 (H2)0.8)]2 (Mn)0.5'
_chemical_formula_sum 'C96 H51.2 Cd0 Cl Mn4.9 N40 O4'
_chemical_formula_weight 2133.63
_chemical_name_systematic
; 
 ? 
;
_space_group_IT_number 123
_symmetry_cell_setting tetragonal
_symmetry_space_group_name_Hall '-P 4 2'
_symmetry_space_group_name_H-M 'P 4/m m m'
_atom_sites_solution_hydrogens geom
_atom_sites_solution_primary direct
_atom_sites_solution_secondary difmap
_audit_creation_method SHELXL-97
_cell_angle_alpha 90.00
_cell_angle_beta 90.00
_cell_angle_gamma 90.00
_cell_formula_units_Z 1
_cell_length_a 20.550(6)
_cell_length_b 20.550(6)
_cell_length_c 19.905(11)
_cell_measurement_reflns_used 3551
_cell_measurement_temperature 110(2)
_cell_measurement_theta_max 16.6288
_cell_measurement_theta_min 2.2737
_cell_volume 8406(6)
_computing_cell_refinement 'SAINT+ ver. (Bruker, 2001)'
_computing_data_collection 'APEX2  (Bruker, 2008)'
_computing_data_reduction 'SAINT+ ver. (Bruker, 2001)'
_computing_molecular_graphics 'SHELXTL (Sheldrick, 2008)'
_computing_publication_material 'SHELXTL (Sheldrick, 2008)'
_computing_structure_refinement 'SHELXL-97 (Sheldrick, 2008)'
_computing_structure_solution 'SHELXS-97 (Sheldrick, 2008)'
_diffrn_ambient_temperature 110(2)
_diffrn_measured_fraction_theta_full 0.997
_diffrn_measured_fraction_theta_max 0.997
_diffrn_measurement_device_type 'Bruker SMART APEX II CCD area detector'
_diffrn_measurement_method 'phi and omega scans'
_diffrn_radiation_monochromator graphite
_diffrn_radiation_source 'fine-focus sealed tube'
_diffrn_radiation_type MoK\a
_diffrn_radiation_wavelength 0.71073
_diffrn_reflns_av_R_equivalents 0.2047
_diffrn_reflns_av_sigmaI/netI 0.1220
_diffrn_reflns_limit_h_max 23
_diffrn_reflns_limit_h_min -24
_diffrn_reflns_limit_k_max 24
_diffrn_reflns_limit_k_min -24
_diffrn_reflns_limit_l_max 23
_diffrn_reflns_limit_l_min -23
_diffrn_reflns_number 57836
_diffrn_reflns_theta_full 24.86
_diffrn_reflns_theta_max 24.86
_diffrn_reflns_theta_min 1.74
_exptl_absorpt_coefficient_mu 0.208
_exptl_absorpt_correction_T_max 0.9795
_exptl_absorpt_correction_T_min 0.9795
_exptl_absorpt_correction_type multi-scan
_exptl_absorpt_process_details 'SADABS (Sheldrick, 2008)'
_exptl_crystal_colour Purple
_exptl_crystal_density_diffrn 0.421
_exptl_crystal_density_meas ?
_exptl_crystal_density_method 'not measured'
_exptl_crystal_description Blocky
_exptl_crystal_F_000 1079
_exptl_crystal_size_max 0.10
_exptl_crystal_size_mid 0.10
_exptl_crystal_size_min 0.10
_platon_squeeze_details
;
;
_refine_diff_density_max 0.558
_refine_diff_density_min -0.284
_refine_diff_density_rms 0.041
_refine_ls_extinction_method none
_refine_ls_goodness_of_fit_ref 1.008
_refine_ls_hydrogen_treatment constr
_refine_ls_matrix_type full
_refine_ls_number_parameters 107
_refine_ls_number_reflns 4156
_refine_ls_number_restraints 11
_refine_ls_restrained_S_all 1.007
_refine_ls_R_factor_all 0.1665
_refine_ls_R_factor_gt 0.0682
_refine_ls_shift/su_max 0.000
_refine_ls_shift/su_mean 0.000
_refine_ls_structure_factor_coef Fsqd
_refine_ls_weighting_details 'calc w=1/[\s^2^(Fo^2^)+(0.0300P)^2^+5.0000P] where P=(Fo^2^+2Fc^2^)/3'
_refine_ls_weighting_scheme calc
_refine_ls_wR_factor_gt 0.1545
_refine_ls_wR_factor_ref 0.1669
_reflns_number_gt 1634
_reflns_number_total 4156
_reflns_threshold_expression >2sigma(I)
_cod_data_source_file ja5b02999_si_007.cif
_cod_data_source_block tf2_sq
_cod_depositor_comments
;
The following automatic conversions were performed:

'_symmetry_cell_setting' value 'Tetragonal' changed to 'tetragonal'
according to
/usr/data/users/saulius/crontab/automatic-downloads/current/ACS/lib/dictionaries/cif_core.dic
dictionary named 'cif_core.dic' version 2.4.2 from 2011-04-26.

'_exptl_crystal_density_meas' value 'not measured' was changed to '?'
- the value is perceived as not measured.

Automatic conversion script
Id: cif_fix_values 3271 2015-04-21 07:52:19Z andrius 
;
_cod_original_sg_symbol_H-M P4/mmm
_cod_original_formula_sum 'C96 H51.20 Cd0 Cl Mn4.90 N40 O4'
_cod_database_code 4123916

loop_
_symmetry_equiv_pos_as_xyz
'x, y, z'
'-y, x, z'
'-x, -y, z'
'y, -x, z'
'x, -y, -z'
'-x, y, -z'
'y, x, -z'
'-y, -x, -z'
'-x, -y, -z'
'y, -x, -z'
'x, y, -z'
'-y, x, -z'
'-x, y, z'
'x, -y, z'
'-y, -x, z'
'y, x, z'

loop_
_atom_site_label
_atom_site_type_symbol
_atom_site_fract_x
_atom_site_fract_y
_atom_site_fract_z
_atom_site_U_iso_or_equiv
_atom_site_adp_type
_atom_site_occupancy
_atom_site_symmetry_multiplicity
_atom_site_calc_flag
_atom_site_refinement_flags
_atom_site_disorder_group
Mn1 Mn 0.59412(4) 0.40588(4) 0.5000 0.0593(4) Uani 1 4 d S .
Mn2S Mn 0.5000 0.5000 0.2942(17) 0.420(18) Uani 0.25 8 d SP .
O1 O 0.6701(3) 0.3299(3) 0.5000 0.169(3) Uani 1 4 d S .
N1 N 0.64193(16) 0.46732(14) 0.42304(13) 0.1031(13) Uani 1 1 d . .
N2 N 0.67771(19) 0.4457(2) 0.37158(15) 0.1237(15) Uani 1 1 d . .
N3 N 1.0000 0.5000 0.1026(3) 0.208(4) Uani 0.20 4 d SP 1
N4 N 0.9002(4) 0.5000 0.0000 0.208(4) Uani 0.20 4 d SP 1
Mn2 Mn 1.0000 0.5000 0.0000 0.224(10) Uani 0.20 8 d SP 1
N3' N 1.0000 0.5000 0.1026(3) 0.208(4) Uani 0.80 4 d SP 2
H3'A H 1.0000 0.5000 0.0584 0.250 Uiso 0.40 4 calc SPR 2
N4' N 0.9002(4) 0.5000 0.0000 0.208(4) Uani 0.80 4 d SP 2
H4'A H 0.9430 0.5000 0.0000 0.250 Uiso 0.40 4 calc SPR 2
C1 C 0.6978(2) 0.5000 0.3385(3) 0.118(3) Uani 1 2 d SD .
C2 C 0.74382(18) 0.5000 0.2846(2) 0.138(3) Uani 1 2 d SD .
C3 C 0.7651(3) 0.44140(8) 0.2576(2) 0.311(6) Uani 1 1 d D .
H3A H 0.7491 0.4014 0.2748 0.373 Uiso 1 1 calc R .
C4 C 0.8099(3) 0.44137(8) 0.2052(2) 0.337(6) Uani 1 1 d D .
H4A H 0.8245 0.4014 0.1866 0.404 Uiso 1 1 calc R .
C5 C 0.83325(18) 0.5000 0.17999(19) 0.213(6) Uani 1 2 d SD .
C6 C 0.8827(3) 0.5000 0.1221(3) 0.206(5) Uani 1 2 d SD .
C7 C 0.9668(3) 0.5000 0.2124(3) 0.253(6) Uani 1 2 d SD .
H7A H 0.9388 0.5000 0.2505 0.304 Uiso 1 2 calc SR .
C8 C 0.9488(3) 0.5000 0.1460(2) 0.198(5) Uani 1 2 d SD .
C9 C 0.7937(3) 0.5000 0.0343(3) 0.309(8) Uani 1 2 d SD .
H9A H 0.7565 0.5000 0.0626 0.370 Uiso 1 2 calc SR .
C10 C 0.8574(3) 0.5000 0.0547(3) 0.223(5) Uani 1 2 d SD .
Cl1 Cl 0.5000 0.5000 0.5000 0.0896(14) Uani 1 16 d S .

loop_
_atom_site_aniso_label
_atom_site_aniso_U_11
_atom_site_aniso_U_22
_atom_site_aniso_U_33
_atom_site_aniso_U_23
_atom_site_aniso_U_13
_atom_site_aniso_U_12
Mn1 0.0741(5) 0.0741(5) 0.0297(4) 0.000 0.000 -0.0016(8)
Mn2S 0.174(9) 0.174(9) 0.91(6) 0.000 0.000 0.000
O1 0.201(5) 0.201(5) 0.105(5) 0.000 0.000 0.010(6)
N1 0.124(3) 0.121(3) 0.0643(17) -0.0013(17) 0.0241(19) -0.004(2)
N2 0.114(3) 0.193(5) 0.065(2) -0.023(2) 0.008(2) 0.000(3)
N3 0.077(4) 0.490(13) 0.057(3) 0.000 0.000 0.000
N4 0.077(4) 0.490(13) 0.057(3) 0.000 0.000 0.000
Mn2 0.055(7) 0.58(3) 0.038(5) 0.000 0.000 0.000
N3' 0.077(4) 0.490(13) 0.057(3) 0.000 0.000 0.000
N4' 0.077(4) 0.490(13) 0.057(3) 0.000 0.000 0.000
C1 0.089(6) 0.184(9) 0.080(5) 0.000 0.039(4) 0.000
C2 0.106(6) 0.230(10) 0.077(4) 0.000 0.009(4) 0.000
C3 0.415(12) 0.294(10) 0.223(7) -0.091(6) 0.229(8) -0.120(9)
C4 0.364(11) 0.402(13) 0.245(7) -0.064(7) 0.256(8) -0.089(9)
C5 0.090(6) 0.484(19) 0.064(4) 0.000 0.031(4) 0.000
C6 0.109(7) 0.459(16) 0.050(4) 0.000 0.021(4) 0.000
C7 0.132(8) 0.572(19) 0.055(4) 0.000 -0.013(4) 0.000
C8 0.071(5) 0.468(16) 0.054(4) 0.000 0.010(4) 0.000
C9 0.055(5) 0.78(3) 0.087(5) 0.000 -0.016(4) 0.000
C10 0.086(6) 0.525(18) 0.059(4) 0.000 0.018(4) 0.000
Cl1 0.108(2) 0.108(2) 0.053(2) 0.000 0.000 0.000

loop_
_atom_type_symbol
_atom_type_description
_atom_type_scat_dispersion_real
_atom_type_scat_dispersion_imag
_atom_type_scat_source
C C 0.0033 0.0016 'International Tables Vol C Tables 4.2.6.8 and 6.1.1.4'
H H 0.0000 0.0000 'International Tables Vol C Tables 4.2.6.8 and 6.1.1.4'
N N 0.0061 0.0033 'International Tables Vol C Tables 4.2.6.8 and 6.1.1.4'
O O 0.0106 0.0060 'International Tables Vol C Tables 4.2.6.8 and 6.1.1.4'
Cl Cl 0.1484 0.1585 'International Tables Vol C Tables 4.2.6.8 and 6.1.1.4'
Cd Cd -0.8075 1.2024 'International Tables Vol C Tables 4.2.6.8 and 6.1.1.4'
Mn Mn 0.3368 0.7283 'International Tables Vol C Tables 4.2.6.8 and 6.1.1.4'

loop_
_geom_angle_atom_site_label_1
_geom_angle_atom_site_label_2
_geom_angle_atom_site_label_3
_geom_angle
_geom_angle_site_symmetry_1
_geom_angle_site_symmetry_3
O1 Mn1 N1 95.13(9) . .
O1 Mn1 N1 95.13(9) . 15_665
N1 Mn1 N1 91.57(15) . 15_665
O1 Mn1 N1 95.13(9) . 11_556
N1 Mn1 N1 87.51(15) . 11_556
N1 Mn1 N1 169.74(18) 15_665 11_556
O1 Mn1 N1 95.13(9) . 8_666
N1 Mn1 N1 169.74(18) . 8_666
N1 Mn1 N1 87.51(15) 15_665 8_666
N1 Mn1 N1 91.57(15) 11_556 8_666
O1 Mn1 Cl1 180.00(5) . .
N1 Mn1 Cl1 84.87(9) . .
N1 Mn1 Cl1 84.87(9) 15_665 .
N1 Mn1 Cl1 84.87(9) 11_556 .
N1 Mn1 Cl1 84.87(9) 8_666 .
N2 N1 N1 109.4(2) . 14_565
N2 N1 Mn1 125.8(3) . .
N1 N1 Mn1 124.76(8) 14_565 .
N1 N2 C1 105.4(4) . .
C8 N3 C8 101.1(6) . 3_765
C8 N3 Mn2 129.4(3) . .
C8 N3 Mn2 129.4(3) 3_765 .
C10 N4 C10 102.2(7) . 11
C10 N4 Mn2 128.9(3) . .
C10 N4 Mn2 128.9(3) 11 .
N3 Mn2 N3 180.0 . 9_765
N3 Mn2 N4 90.0 . 9_765
N3 Mn2 N4 90.0 9_765 9_765
N3 Mn2 N4 90.0 . .
N3 Mn2 N4 90.0 9_765 .
N4 Mn2 N4 180.0 9_765 .
N2 C1 N2 110.3(5) 14_565 .
N2 C1 C2 124.3(3) 14_565 .
N2 C1 C2 124.3(3) . .
C3 C2 C3 120.1(2) . 14_565
C3 C2 C1 119.93(10) . .
C3 C2 C1 119.93(10) 14_565 .
C2 C3 C4 119.96(13) . .
C2 C3 H3A 120.0 . .
C4 C3 H3A 120.0 . .
C5 C4 C3 119.88(13) . .
C5 C4 H4A 120.1 . .
C3 C4 H4A 120.1 . .
C4 C5 C4 120.1(2) 14_565 .
C4 C5 C6 119.91(10) 14_565 .
C4 C5 C6 119.91(10) . .
C10 C6 C8 130.6(5) . .
C10 C6 C5 117.3(4) . .
C8 C6 C5 112.1(3) . .
C8 C7 C7 105.6(4) . 3_765
C8 C7 H7A 127.2 . .
C7 C7 H7A 127.2 3_765 .
N3 C8 C7 113.8(6) . .
N3 C8 C6 121.2(4) . .
C7 C8 C6 124.9(6) . .
C9 C9 C10 107.3(4) 11 .
C9 C9 H9A 126.3 11 .
C10 C9 H9A 126.3 . .
C9 C10 N4 111.6(6) . .
C9 C10 C6 128.5(6) . .
N4 C10 C6 119.9(5) . .
Mn1 Cl1 Mn1 90.0 . 10_566
Mn1 Cl1 Mn1 90.0 . 2_655
Mn1 Cl1 Mn1 180.0 10_566 2_655
Mn1 Cl1 Mn1 180.0 . 9_666
Mn1 Cl1 Mn1 90.0 10_566 9_666
Mn1 Cl1 Mn1 90.0 2_655 9_666

loop_
_geom_bond_atom_site_label_1
_geom_bond_atom_site_label_2
_geom_bond_distance
_geom_bond_site_symmetry_2
Mn1 O1 2.208(8) .
Mn1 N1 2.215(3) .
Mn1 N1 2.215(3) 15_665
Mn1 N1 2.215(3) 11_556
Mn1 N1 2.215(3) 8_666
Mn1 Cl1 2.7354(13) .
N1 N2 1.337(4) .
N1 N1 1.343(6) 14_565
N2 C1 1.360(4) .
N3 C8 1.362(7) .
N3 C8 1.362(7) 3_765
N3 Mn2 2.042(7) .
N4 C10 1.400(7) .
N4 C10 1.400(7) 11
N4 Mn2 2.051(8) .
Mn2 N3 2.042(7) 9_765
Mn2 N4 2.051(8) 9_765
C1 N2 1.360(4) 14_565
C1 C2 1.430(6) .
C2 C3 1.3899(11) .
C2 C3 1.3899(11) 14_565
C3 C4 1.3911(11) .
C3 H3A 0.9500 .
C4 C5 1.3905(11) .
C4 H4A 0.9500 .
C5 C4 1.3905(11) 14_565
C5 C6 1.537(7) .
C6 C10 1.438(5) .
C6 C8 1.439(5) .
C7 C8 1.372(2) .
C7 C7 1.366(13) 3_765
C7 H7A 0.9500 .
C9 C9 1.364(12) 11
C9 C10 1.370(2) .
C9 H9A 0.9500 .
Cl1 Mn1 2.7354(14) 10_566
Cl1 Mn1 2.7354(14) 2_655
Cl1 Mn1 2.7354(13) 9_666

loop_
_geom_torsion_atom_site_label_1
_geom_torsion_atom_site_label_2
_geom_torsion_atom_site_label_3
_geom_torsion_atom_site_label_4
_geom_torsion
_geom_torsion_site_symmetry_1
_geom_torsion_site_symmetry_4
O1 Mn1 N1 N2 33.2(3) . .
N1 Mn1 N1 N2 -62.1(3) 15_665 .
N1 Mn1 N1 N2 128.1(3) 11_556 .
N1 Mn1 N1 N2 -146.8(3) 8_666 .
Cl1 Mn1 N1 N2 -146.8(3) . .
O1 Mn1 N1 N1 -143.30(5) . 14_565
N1 Mn1 N1 N1 121.40(7) 15_665 14_565
N1 Mn1 N1 N1 -48.37(13) 11_556 14_565
N1 Mn1 N1 N1 36.7(8) 8_666 14_565
Cl1 Mn1 N1 N1 36.70(5) . 14_565
N1 N1 N2 C1 -2.1(4) 14_565 .
Mn1 N1 N2 C1 -179.1(3) . .
C8 N3 Mn2 N3 0(100) . 9_765
C8 N3 Mn2 N3 0(13) 3_765 9_765
C8 N3 Mn2 N4 180.0 . 9_765
C8 N3 Mn2 N4 0.0 3_765 9_765
C8 N3 Mn2 N4 0.0 . .
C8 N3 Mn2 N4 180.0 3_765 .
C10 N4 Mn2 N3 0.0 . .
C10 N4 Mn2 N3 180.0 11 .
C10 N4 Mn2 N3 180.0 . 9_765
C10 N4 Mn2 N3 0.0 11 9_765
C10 N4 Mn2 N4 0.0 . 9_765
C10 N4 Mn2 N4 0.0 11 9_765
N1 N2 C1 N2 3.5(6) . 14_565
N1 N2 C1 C2 172.2(2) . .
N2 C1 C2 C3 174.9(6) 14_565 .
N2 C1 C2 C3 7.8(4) . .
N2 C1 C2 C3 -7.8(4) 14_565 14_565
N2 C1 C2 C3 -174.9(6) . 14_565
C3 C2 C3 C4 2.8(7) 14_565 .
C1 C2 C3 C4 180.00(3) . .
C2 C3 C4 C5 -0.01(6) . .
C3 C4 C5 C4 -2.7(7) . 14_565
C3 C4 C5 C6 179.98(5) . .
C4 C5 C6 C10 -88.6(4) 14_565 .
C4 C5 C6 C10 88.6(4) . .
C4 C5 C6 C8 91.4(4) 14_565 .
C4 C5 C6 C8 -91.4(4) . .
C8 N3 C8 C7 0.0 3_765 .
Mn2 N3 C8 C7 180.0 . .
C8 N3 C8 C6 180.0 3_765 .
Mn2 N3 C8 C6 0.0 . .
C7 C7 C8 N3 0.0 3_765 .
C7 C7 C8 C6 180.0 3_765 .
C10 C6 C8 N3 0.0 . .
C5 C6 C8 N3 180.0 . .
C10 C6 C8 C7 180.0 . .
C5 C6 C8 C7 0.0 . .
C9 C9 C10 N4 0.0 11 .
C9 C9 C10 C6 180.0 11 .
C10 N4 C10 C9 0.0 11 .
Mn2 N4 C10 C9 180.0 . .
C10 N4 C10 C6 180.0 11 .
Mn2 N4 C10 C6 0.0 . .
C8 C6 C10 C9 180.0 . .
C5 C6 C10 C9 0.0 . .
C8 C6 C10 N4 0.0 . .
C5 C6 C10 N4 180.0 . .
O1 Mn1 Cl1 Mn1 0.0 . 10_566
N1 Mn1 Cl1 Mn1 136.02(8) . 10_566
N1 Mn1 Cl1 Mn1 43.98(8) 15_665 10_566
N1 Mn1 Cl1 Mn1 -136.02(8) 11_556 10_566
N1 Mn1 Cl1 Mn1 -43.98(8) 8_666 10_566
O1 Mn1 Cl1 Mn1 180(57) . 2_655
N1 Mn1 Cl1 Mn1 -43.98(8) . 2_655
N1 Mn1 Cl1 Mn1 -136.02(8) 15_665 2_655
N1 Mn1 Cl1 Mn1 43.98(8) 11_556 2_655
N1 Mn1 Cl1 Mn1 136.02(8) 8_666 2_655
O1 Mn1 Cl1 Mn1 0.0 . 9_666
N1 Mn1 Cl1 Mn1 0.0 . 9_666
N1 Mn1 Cl1 Mn1 0.0 15_665 9_666
N1 Mn1 Cl1 Mn1 0.0 11_556 9_666
N1 Mn1 Cl1 Mn1 0.0 8_666 9_666

loop_
_platon_squeeze_void_nr
_platon_squeeze_void_average_x
_platon_squeeze_void_average_y
_platon_squeeze_void_average_z
_platon_squeeze_void_volume
_platon_squeeze_void_count_electrons
_platon_squeeze_void_content
1 -0.003 -0.003 -0.015 6501 1636 ' '
